data_2104726
loop_
_publ_author_name
'Maier, Bernd J.'
'Angel, Ross J.'
'Marshall, William G.'
'Mihailova, Boriana'
'Paulmann, Carsten'
'Engel, Jens M.'
'Gospodinov, Marin'
'Welsch, Anna-Maria'
'Petrova, Dimitrina'
'Bismayer, Ulrich'

_publ_section_title
;
 Octahedral tilting in Pb-based relaxor ferroelectrics at high pressure
;
_journal_coeditor_code HW5008
_journal_issue 3
_journal_name_full 'Acta Crystallographica Section B'
_journal_page_first 280
_journal_page_last 291
_journal_paper_doi 10.1107/S0108768110014631
_journal_volume 66
_journal_year 2010
_chemical_formula_structural 'Pb0.77 Ba0.23 Sc0.5 Ta0.5 O3'
_chemical_formula_sum 'Ba0.23 O3 Pb0.77 Sc0.5 Ta0.5'
_chemical_formula_weight 352.079
_chemical_name_common PST-Ba
_chemical_name_systematic 'Ba-doped Lead Scandium Tantalate'
_space_group_IT_number 221
_symmetry_cell_setting cubic
_symmetry_space_group_name_Hall '-P 4 2 3'
_symmetry_space_group_name_H-M 'P m -3 m'
_cell_angle_alpha 90.0
_cell_angle_beta 90.0
_cell_angle_gamma 90.0
_cell_formula_units_Z 1
_cell_length_a 4.08373(9)
_cell_length_b 4.08373
_cell_length_c 4.08373
_cell_measurement_pressure 0
_cell_measurement_temperature 298
_cell_volume 68.1038(15)
_diffrn_ambient_temperature 298
_diffrn_measurement_device_type 'ISIS PEARL'
_diffrn_radiation_probe neutron
_diffrn_radiation_type neutron
_pd_instr_location 'ISIS spallation source, England'
_pd_meas_scan_method tof
_cod_data_source_file hw5008.cif
_cod_data_source_block PST-Ba_0.00GPa
_cod_depositor_comments
;
The following automatic conversions were performed:
'_geom_angle_publ_flag' value 'N' changed to 'n' according to
'/home/saulius/struct/CIF-dictionaries/cif_core.dic' dictionary named
'cif_core.dic' version 2.4.1 from 2010-06-29 (94
times).

'_geom_bond_publ_flag' value 'N' changed to 'n' according to
'/home/saulius/struct/CIF-dictionaries/cif_core.dic' dictionary named
'cif_core.dic' version 2.4.1 from 2010-06-29 (48 times).

Automatic conversion script
Id: cif_fix_enum 1527 2010-12-29 10:47:43Z saulius 
;
_cod_original_cell_volume 68.104(4)
_cod_database_code 2104726

loop_
_symmetry_equiv_pos_site_id
_symmetry_equiv_pos_as_xyz
1 +x,+y,+z
2 +z,+x,+y
3 +y,+z,+x
4 +x,+y,-z
5 -z,+x,+y
6 +y,-z,+x
7 -z,+x,-y
8 -y,-z,+x
9 +y,-z,-x
10 -x,+y,-z
11 -z,-x,+y
12 +x,-y,-z
13 +y,+x,+z
14 +z,+y,+x
15 +x,+z,+y
16 +y,+x,-z
17 -z,+y,+x
18 +x,-z,+y
19 -z,+y,-x
20 -x,-z,+y
21 +x,-z,-y
22 -y,+x,-z
23 -z,-y,+x
24 +y,-x,-z
-1 -x,-y,-z
-2 -z,-x,-y
-3 -y,-z,-x
-4 -x,-y,+z
-5 +z,-x,-y
-6 -y,+z,-x
-7 +z,-x,+y
-8 +y,+z,-x
-9 -y,+z,+x
-10 +x,-y,+z
-11 +z,+x,-y
-12 -x,+y,+z
-13 -y,-x,-z
-14 -z,-y,-x
-15 -x,-z,-y
-16 -y,-x,+z
-17 +z,-y,-x
-18 -x,+z,-y
-19 +z,-y,+x
-20 +x,+z,-y
-21 -x,+z,+y
-22 +y,-x,+z
-23 +z,+y,-x
-24 -y,+x,+z

loop_
_atom_site_aniso_label
_atom_site_aniso_U_11
_atom_site_aniso_U_22
_atom_site_aniso_U_33
_atom_site_aniso_U_12
_atom_site_aniso_U_13
_atom_site_aniso_U_23
O1 0.0241(8) 0.0241(8) 0.0100(12) 0.0 0.0 0.0

loop_
_atom_site_type_symbol
_atom_site_label
_atom_site_fract_x
_atom_site_fract_y
_atom_site_fract_z
_atom_site_U_iso_or_equiv
_atom_site_thermal_displace_type
_atom_site_occupancy
Pb Pb1 0.5 0.5 0.5 0.0494(9) Uiso 0.77
Sc Sc1 0.0 0.0 0.0 0.0070(5) Uiso 0.5
Ta Ta1 0.0 0.0 0.0 0.0070(5) Uiso 0.5
O O1 0.0 0.0 0.5 0.0194 Uani 1.0
Ba Ba1 0.5 0.5 0.5 0.0494(9) Uiso 0.23

loop_
_atom_type_symbol
Pb
Sc
Ta
O
Ba

loop_
_geom_angle_atom_site_label_1
_geom_angle_atom_site_label_2
_geom_angle_atom_site_label_3
_geom_angle_site_symmetry_1
_geom_angle_site_symmetry_2
_geom_angle_site_symmetry_3
_geom_angle
_geom_angle_publ_flag
O1 Sc1 O1 1_554 . 1_555 180.0 n
O1 Sc1 O1 1_554 . 2_455 90.0 n
O1 Sc1 O1 1_554 . 2_555 90.0 n
O1 Sc1 O1 1_554 . 3_545 90.0 n
O1 Sc1 O1 1_554 . 3_555 90.0 n
O1 Sc1 O1 1_555 . 2_455 90.0 n
O1 Sc1 O1 1_555 . 2_555 90.0 n
O1 Sc1 O1 1_555 . 3_545 90.0 n
O1 Sc1 O1 1_555 . 3_555 90.0 n
O1 Sc1 O1 2_455 . 2_555 180.0 n
O1 Sc1 O1 2_455 . 3_545 90.0 n
O1 Sc1 O1 2_455 . 3_555 90.0 n
O1 Sc1 O1 2_555 . 3_545 90.0 n
O1 Sc1 O1 2_555 . 3_555 90.0 n
O1 Sc1 O1 3_545 . 3_555 180.0 n
O1 Ta1 O1 1_554 . 1_555 180.0 n
O1 Ta1 O1 1_554 . 2_455 90.0 n
O1 Ta1 O1 1_554 . 2_555 90.0 n
O1 Ta1 O1 1_554 . 3_545 90.0 n
O1 Ta1 O1 1_554 . 3_555 90.0 n
O1 Ta1 O1 1_555 . 2_455 90.0 n
O1 Ta1 O1 1_555 . 2_555 90.0 n
O1 Ta1 O1 1_555 . 3_545 90.0 n
O1 Ta1 O1 1_555 . 3_555 90.0 n
O1 Ta1 O1 2_455 . 2_555 180.0 n
O1 Ta1 O1 2_455 . 3_545 90.0 n
O1 Ta1 O1 2_455 . 3_555 90.0 n
O1 Ta1 O1 2_555 . 3_545 90.0 n
O1 Ta1 O1 2_555 . 3_555 90.0 n
O1 Ta1 O1 3_545 . 3_555 180.0 n
Sc1 O1 Sc1 1_555 . 1_556 180.0 n
Sc1 O1 Ta1 1_555 . 1_555 0.0 n
Sc1 O1 Ta1 1_555 . 1_556 180.0 n
Sc1 O1 Ba1 1_555 . 1_445 90.0 n
Sc1 O1 Ba1 1_555 . 1_455 90.0 n
Sc1 O1 Ba1 1_555 . 1_545 90.0 n
Sc1 O1 Ba1 1_555 . 1_555 90.0 n
Sc1 O1 Ta1 1_556 . 1_555 180.0 n
Sc1 O1 Ta1 1_556 . 1_556 0.0 n
Sc1 O1 Ba1 1_556 . 1_445 90.0 n
Sc1 O1 Ba1 1_556 . 1_455 90.0 n
Sc1 O1 Ba1 1_556 . 1_545 90.0 n
Sc1 O1 Ba1 1_556 . 1_555 90.0 n
Ta1 O1 Ta1 1_555 . 1_556 180.0 n
Ta1 O1 Ba1 1_555 . 1_445 90.0 n
Ta1 O1 Ba1 1_555 . 1_455 90.0 n
Ta1 O1 Ba1 1_555 . 1_545 90.0 n
Ta1 O1 Ba1 1_555 . 1_555 90.0 n
Ta1 O1 Ba1 1_556 . 1_445 90.0 n
Ta1 O1 Ba1 1_556 . 1_455 90.0 n
Ta1 O1 Ba1 1_556 . 1_545 90.0 n
Ta1 O1 Ba1 1_556 . 1_555 90.0 n
Ba1 O1 Ba1 1_445 . 1_455 90.0 n
Ba1 O1 Ba1 1_445 . 1_545 90.0 n
Ba1 O1 Ba1 1_445 . 1_555 180.0 n
Ba1 O1 Ba1 1_455 . 1_545 180.0 n
Ba1 O1 Ba1 1_455 . 1_555 90.0 n
Ba1 O1 Ba1 1_545 . 1_555 90.0 n
O1 Ba1 O1 1_555 . 1_565 90.0 n
O1 Ba1 O1 1_555 . 1_655 90.0 n
O1 Ba1 O1 1_555 . 1_665 180.0 n
O1 Ba1 O1 1_555 . 2_555 60.0000(5) n
O1 Ba1 O1 1_555 . 2_556 60.0000(5) n
O1 Ba1 O1 1_555 . 2_565 120.0000(5) n
O1 Ba1 O1 1_555 . 2_566 120.0000(5) n
O1 Ba1 O1 1_555 . 3_555 60.0000(5) n
O1 Ba1 O1 1_565 . 1_655 180.0 n
O1 Ba1 O1 1_565 . 1_665 90.0 n
O1 Ba1 O1 1_565 . 2_555 120.0000(5) n
O1 Ba1 O1 1_565 . 2_556 120.0000(5) n
O1 Ba1 O1 1_565 . 2_565 60.0000(5) n
O1 Ba1 O1 1_565 . 2_566 60.0000(5) n
O1 Ba1 O1 1_565 . 3_555 60.0000(5) n
O1 Ba1 O1 1_655 . 1_665 90.0 n
O1 Ba1 O1 1_655 . 2_555 60.0000(5) n
O1 Ba1 O1 1_655 . 2_556 60.0000(5) n
O1 Ba1 O1 1_655 . 2_565 120.0000(5) n
O1 Ba1 O1 1_655 . 2_566 120.0000(5) n
O1 Ba1 O1 1_655 . 3_555 120.0000(5) n
O1 Ba1 O1 1_665 . 2_555 120.0000(5) n
O1 Ba1 O1 1_665 . 2_556 120.0000(5) n
O1 Ba1 O1 1_665 . 2_565 60.0000(5) n
O1 Ba1 O1 1_665 . 2_566 60.0000(5) n
O1 Ba1 O1 1_665 . 3_555 120.0000(5) n
O1 Ba1 O1 2_555 . 2_556 90.0000(17) n
O1 Ba1 O1 2_555 . 2_565 90.0000(17) n
O1 Ba1 O1 2_555 . 2_566 180.0 n
O1 Ba1 O1 2_555 . 3_555 60.0000(10) n
O1 Ba1 O1 2_556 . 2_565 180.0 n
O1 Ba1 O1 2_556 . 2_566 90.0000(17) n
O1 Ba1 O1 2_556 . 3_555 120.0000(10) n
O1 Ba1 O1 2_565 . 2_566 90.0000(17) n
O1 Ba1 O1 2_565 . 3_555 60.0000(10) n
O1 Ba1 O1 2_566 . 3_555 120.0000(10) n

loop_
_geom_bond_atom_site_label_1
_geom_bond_atom_site_label_2
_geom_bond_site_symmetry_1
_geom_bond_site_symmetry_2
_geom_bond_distance
_geom_bond_publ_flag
Pb1 O1 . 1_555 2.88763(6) n
Pb1 O1 . 1_565 2.88763(6) n
Pb1 O1 . 1_655 2.88763(6) n
Pb1 O1 . 1_665 2.88763(6) n
Pb1 O1 . 2_555 2.88763(4) n
Pb1 O1 . 2_556 2.88763(4) n
Pb1 O1 . 2_565 2.88763(4) n
Pb1 O1 . 2_566 2.88763(4) n
Pb1 O1 . 3_555 2.88763(4) n
Pb1 O1 . 3_556 2.88763(4) n
Pb1 O1 . 3_655 2.88763(4) n
Pb1 O1 . 3_656 2.88763(4) n
Sc1 O1 . 1_554 2.04186(4) n
Sc1 O1 . 1_555 2.04186(4) n
Sc1 O1 . 2_455 2.04186(4) n
Sc1 O1 . 2_555 2.04186(4) n
Sc1 O1 . 3_545 2.04186(4) n
Sc1 O1 . 3_555 2.04186(4) n
Ta1 O1 . 1_554 2.04186(4) n
Ta1 O1 . 1_555 2.04186(4) n
Ta1 O1 . 2_455 2.04186(4) n
Ta1 O1 . 2_555 2.04186(4) n
Ta1 O1 . 3_545 2.04186(4) n
Ta1 O1 . 3_555 2.04186(4) n
O1 Pb1 . 1_445 2.88763(6) n
O1 Pb1 . 1_455 2.88763(6) n
O1 Pb1 . 1_545 2.88763(6) n
O1 Pb1 . 1_555 2.88763(6) n
O1 Sc1 . 1_555 2.04186(4) n
O1 Sc1 . 1_556 2.04186(4) n
O1 Ta1 . 1_555 2.04186(4) n
O1 Ta1 . 1_556 2.04186(4) n
O1 Ba1 . 1_445 2.88763(6) n
O1 Ba1 . 1_455 2.88763(6) n
O1 Ba1 . 1_545 2.88763(6) n
O1 Ba1 . 1_555 2.88763(6) n
Ba1 O1 . 1_555 2.88763(6) n
Ba1 O1 . 1_565 2.88763(6) n
Ba1 O1 . 1_655 2.88763(6) n
Ba1 O1 . 1_665 2.88763(6) n
Ba1 O1 . 2_555 2.88763(4) n
Ba1 O1 . 2_556 2.88763(4) n
Ba1 O1 . 2_565 2.88763(4) n
Ba1 O1 . 2_566 2.88763(4) n
Ba1 O1 . 3_555 2.88763(4) n
Ba1 O1 . 3_556 2.88763(4) n
Ba1 O1 . 3_655 2.88763(4) n
Ba1 O1 . 3_656 2.88763(4) n
